data_4111682
loop_
_publ_author_name
'Jay R. Stork'
'Marilyn M. Olmstead'
'Alan L. Balch'

_publ_section_title
;
 Polymorphs with Varying Platinum(II)-Thallium(I) Interactions
;
_journal_name_full 'Journal of the American Chemical Society'
_journal_page_first 6512
_journal_page_last 6513
_journal_paper_doi 10.1021/ja050014a
_journal_volume 127
_journal_year 2005
_chemical_formula_sum 'C6 H9 N6 Pt Tl'
_chemical_formula_weight 564.65
_chemical_name_common 'Yellow Tl[Pt(CN)~2~(C~4~H~9~N~4~)'
_chemical_name_systematic
; 
 ? 
;
_space_group_IT_number 14
_symmetry_cell_setting monoclinic
_symmetry_space_group_name_Hall '-P 2ybc'
_symmetry_space_group_name_H-M 'P 1 21/c 1'
_atom_sites_solution_hydrogens geom
_atom_sites_solution_primary direct
_atom_sites_solution_secondary difmap
_audit_creation_method SHELXL-97
_cell_angle_alpha 90.00
_cell_angle_beta 104.815(2)
_cell_angle_gamma 90.00
_cell_formula_units_Z 4
_cell_length_a 9.1369(12)
_cell_length_b 7.1216(10)
_cell_length_c 16.715(2)
_cell_measurement_reflns_used 867
_cell_measurement_temperature 90(2)
_cell_measurement_theta_max 28.2
_cell_measurement_theta_min 2.95
_cell_volume 1051.5(2)
_computing_cell_refinement SAINT
_computing_data_collection 'SMART 5.054 (Bruker, 2003)'
_computing_data_reduction 'SAINT 6.45A (Bruker, 2003)'
_computing_molecular_graphics 'SHELXTL 5.1 (Sheldrick, 1994)'
_computing_publication_material SHELXL97
_computing_structure_refinement 'SHELXL97 (Sheldrick, 1997)'
_computing_structure_solution 'SHELXS97 (Sheldrick, 1990)'
_diffrn_ambient_temperature 90(2)
_diffrn_detector_area_resol_mean 8.3
_diffrn_measured_fraction_theta_full 0.999
_diffrn_measured_fraction_theta_max 0.999
_diffrn_measurement_device_type 'Bruker SMART 1000'
_diffrn_measurement_method \w
_diffrn_radiation_monochromator graphite
_diffrn_radiation_source 'fine-focus sealed tube'
_diffrn_radiation_type MoK\a
_diffrn_radiation_wavelength 0.71073
_diffrn_reflns_av_R_equivalents 0.0616
_diffrn_reflns_av_sigmaI/netI 0.0454
_diffrn_reflns_limit_h_max 11
_diffrn_reflns_limit_h_min -12
_diffrn_reflns_limit_k_max 9
_diffrn_reflns_limit_k_min -9
_diffrn_reflns_limit_l_max 22
_diffrn_reflns_limit_l_min -22
_diffrn_reflns_number 14100
_diffrn_reflns_theta_full 28.28
_diffrn_reflns_theta_max 28.28
_diffrn_reflns_theta_min 2.31
_diffrn_standards_number 0
_exptl_absorpt_coefficient_mu 28.566
_exptl_absorpt_correction_T_max 0.15904
_exptl_absorpt_correction_T_min 0.01756
_exptl_absorpt_correction_type multi-scan
_exptl_absorpt_process_details 'SADABS 2.10 (Sheldrick, 2004)'
_exptl_crystal_colour block
_exptl_crystal_density_diffrn 3.567
_exptl_crystal_description yellow
_exptl_crystal_F_000 984
_exptl_crystal_size_max 0.18
_exptl_crystal_size_mid 0.10
_exptl_crystal_size_min 0.08
_refine_diff_density_max 1.452
_refine_diff_density_min -1.294
_refine_diff_density_rms 0.336
_refine_ls_extinction_method none
_refine_ls_goodness_of_fit_ref 1.067
_refine_ls_hydrogen_treatment constr
_refine_ls_matrix_type full
_refine_ls_number_parameters 109
_refine_ls_number_reflns 2613
_refine_ls_number_restraints 0
_refine_ls_restrained_S_all 1.067
_refine_ls_R_factor_all 0.0438
_refine_ls_R_factor_gt 0.0280
_refine_ls_shift/su_max 0.001
_refine_ls_shift/su_mean 0.000
_refine_ls_structure_factor_coef Fsqd
_refine_ls_weighting_details 'calc w=1/[\s^2^(Fo^2^)+(0.0187P)^2^+1.9234P] where P=(Fo^2^+2Fc^2^)/3'
_refine_ls_weighting_scheme calc
_refine_ls_wR_factor_gt 0.0531
_refine_ls_wR_factor_ref 0.0583
_reflns_number_gt 2128
_reflns_number_total 2613
_reflns_threshold_expression I>2\s(I)
_cod_data_source_file ja050014asi20041221_034232.cif
_cod_data_source_block jrs76
_cod_original_sg_symbol_H-M 'P 21/c'
_cod_database_code 4111682

loop_
_symmetry_equiv_pos_as_xyz
'x, y, z'
'-x, y+1/2, -z+1/2'
'-x, -y, -z'
'x, -y-1/2, z-1/2'

loop_
_atom_site_label
_atom_site_type_symbol
_atom_site_fract_x
_atom_site_fract_y
_atom_site_fract_z
_atom_site_U_iso_or_equiv
_atom_site_adp_type
_atom_site_occupancy
_atom_site_symmetry_multiplicity
_atom_site_calc_flag
_atom_site_refinement_flags
Pt1 Pt 0.10108(3) 0.32100(4) 0.402770(17) 0.00760(8) Uani 1 1 d .
C1 C -0.3584(8) 0.1169(11) 0.3786(5) 0.0139(17) Uani 1 1 d .
H1A H -0.3567 -0.0139 0.3969 0.021 Uiso 1 1 calc R
H1B H -0.4387 0.1331 0.3274 0.021 Uiso 1 1 calc R
H1C H -0.3778 0.1997 0.4215 0.021 Uiso 1 1 calc R
C2 C -0.0905(8) 0.2110(10) 0.4235(4) 0.0080(14) Uiso 1 1 d .
C3 C 0.1504(8) 0.3185(10) 0.5269(4) 0.0066(14) Uiso 1 1 d .
C4 C 0.2977(9) 0.3671(12) 0.6705(4) 0.0143(17) Uani 1 1 d .
H4A H 0.2162 0.4394 0.6842 0.021 Uiso 1 1 calc R
H4B H 0.3956 0.4224 0.6983 0.021 Uiso 1 1 calc R
H4C H 0.2938 0.2369 0.6888 0.021 Uiso 1 1 calc R
C5 C 0.2928(9) 0.4584(11) 0.3950(5) 0.0138(16) Uiso 1 1 d .
C6 C 0.0194(9) 0.3212(10) 0.2805(5) 0.0103(15) Uiso 1 1 d .
N1 N -0.2151(7) 0.1636(9) 0.3635(4) 0.0136(14) Uani 1 1 d .
H1 H -0.2077 0.1614 0.3121 0.016 Uiso 1 1 calc R
N2 N -0.0990(7) 0.1989(9) 0.5014(4) 0.0112(13) Uani 1 1 d .
N3 N 0.0371(7) 0.2583(9) 0.5556(4) 0.0110(13) Uani 1 1 d .
H3 H 0.0470 0.2553 0.6094 0.013 Uiso 1 1 calc R
N4 N 0.2791(7) 0.3707(9) 0.5822(4) 0.0136(14) Uani 1 1 d .
H4 H 0.3556 0.4090 0.5635 0.016 Uiso 1 1 calc R
N5 N 0.3971(8) 0.5437(10) 0.3929(5) 0.0254(17) Uani 1 1 d .
N6 N -0.0376(8) 0.3192(9) 0.2095(4) 0.0153(14) Uani 1 1 d .
Tl1 Tl -0.26715(3) 0.04908(4) 0.588161(18) 0.01157(8) Uani 1 1 d .

loop_
_atom_site_aniso_label
_atom_site_aniso_U_11
_atom_site_aniso_U_22
_atom_site_aniso_U_33
_atom_site_aniso_U_23
_atom_site_aniso_U_13
_atom_site_aniso_U_12
Pt1 0.00716(14) 0.00769(14) 0.00860(14) 0.00018(11) 0.00320(11) -0.00064(11)
C1 0.005(4) 0.022(4) 0.013(4) 0.002(3) 0.000(3) -0.001(3)
C4 0.011(4) 0.025(4) 0.006(4) -0.008(3) 0.000(3) -0.001(3)
N1 0.014(4) 0.018(3) 0.010(3) -0.002(3) 0.006(3) -0.003(3)
N2 0.010(3) 0.010(3) 0.013(3) -0.001(3) 0.002(3) -0.005(3)
N3 0.011(3) 0.015(3) 0.005(3) 0.003(2) -0.002(3) -0.006(3)
N4 0.006(3) 0.020(4) 0.016(3) 0.003(3) 0.004(3) -0.002(3)
N5 0.015(4) 0.025(4) 0.036(5) 0.004(4) 0.006(3) 0.000(3)
N6 0.020(4) 0.015(3) 0.013(3) -0.004(3) 0.009(3) 0.000(3)
Tl1 0.01003(15) 0.01172(15) 0.01437(15) 0.00021(12) 0.00568(12) -0.00103(11)

loop_
_atom_type_symbol
_atom_type_description
_atom_type_scat_dispersion_real
_atom_type_scat_dispersion_imag
_atom_type_scat_source
C C 0.0033 0.0016 'International Tables Vol C Tables 4.2.6.8 and 6.1.1.4'
H H 0.0000 0.0000 'International Tables Vol C Tables 4.2.6.8 and 6.1.1.4'
N N 0.0061 0.0033 'International Tables Vol C Tables 4.2.6.8 and 6.1.1.4'
Pt Pt -1.7033 8.3905 'International Tables Vol C Tables 4.2.6.8 and 6.1.1.4'
Tl Tl -2.8358 9.6688 'International Tables Vol C Tables 4.2.6.8 and 6.1.1.4'

loop_
_geom_angle_atom_site_label_1
_geom_angle_atom_site_label_2
_geom_angle_atom_site_label_3
_geom_angle
_geom_angle_site_symmetry_1
_geom_angle_site_symmetry_3
C6 Pt1 C3 171.2(3) . .
C6 Pt1 C2 93.6(3) . .
C3 Pt1 C2 78.2(3) . .
C6 Pt1 C5 92.1(3) . .
C3 Pt1 C5 95.8(3) . .
C2 Pt1 C5 171.8(3) . .
C6 Pt1 Tl1 96.0(2) . 3_556
C3 Pt1 Tl1 87.9(2) . 3_556
C2 Pt1 Tl1 95.7(2) . 3_556
C5 Pt1 Tl1 89.6(2) . 3_556
N1 C1 H1A 109.5 . .
N1 C1 H1B 109.5 . .
H1A C1 H1B 109.5 . .
N1 C1 H1C 109.5 . .
H1A C1 H1C 109.5 . .
H1B C1 H1C 109.5 . .
N2 C2 N1 117.5(7) . .
N2 C2 Pt1 117.6(5) . .
N1 C2 Pt1 124.7(5) . .
N3 C3 N4 117.8(6) . .
N3 C3 Pt1 112.9(5) . .
N4 C3 Pt1 129.2(5) . .
N4 C4 H4A 109.5 . .
N4 C4 H4B 109.5 . .
H4A C4 H4B 109.5 . .
N4 C4 H4C 109.5 . .
H4A C4 H4C 109.5 . .
H4B C4 H4C 109.5 . .
N5 C5 Pt1 176.0(8) . .
N6 C6 Pt1 175.7(7) . .
C2 N1 C1 124.1(6) . .
C2 N1 H1 117.9 . .
C1 N1 H1 117.9 . .
C2 N2 N3 110.4(6) . .
C2 N2 Tl1 140.0(5) . .
N3 N2 Tl1 108.4(4) . .
C3 N3 N2 120.7(6) . .
C3 N3 H3 119.6 . .
N2 N3 H3 119.6 . .
C3 N4 C4 123.5(6) . .
C3 N4 H4 118.3 . .
C4 N4 H4 118.3 . .
C6 N6 Tl1 145.3(6) . 4_565
N2 Tl1 N6 79.58(19) . 4_566
N2 Tl1 Pt1 91.44(14) . 3_556
N6 Tl1 Pt1 88.95(14) 4_566 3_556

loop_
_geom_bond_atom_site_label_1
_geom_bond_atom_site_label_2
_geom_bond_distance
_geom_bond_site_symmetry_2
Pt1 C6 1.988(7) .
Pt1 C3 2.007(7) .
Pt1 C2 2.027(7) .
Pt1 C5 2.040(8) .
Pt1 Tl1 3.0256(5) 3_556
C1 N1 1.434(9) .
C1 H1A 0.9800 .
C1 H1B 0.9800 .
C1 H1C 0.9800 .
C2 N2 1.327(9) .
C2 N1 1.353(9) .
C3 N3 1.319(9) .
C3 N4 1.349(9) .
C4 N4 1.441(9) .
C4 H4A 0.9800 .
C4 H4B 0.9800 .
C4 H4C 0.9800 .
C5 N5 1.138(10) .
C6 N6 1.168(10) .
N1 H1 0.8800 .
N2 N3 1.404(8) .
N2 Tl1 2.596(6) .
N3 H3 0.8800 .
N4 H4 0.8800 .
N6 Tl1 2.687(7) 4_565
Tl1 N6 2.687(7) 4_566
Tl1 Pt1 3.0256(5) 3_556

loop_
_geom_hbond_atom_site_label_D
_geom_hbond_atom_site_label_H
_geom_hbond_atom_site_label_A
_geom_hbond_distance_DH
_geom_hbond_distance_HA
_geom_hbond_distance_DA
_geom_hbond_angle_DHA
_geom_hbond_site_symmetry_A
N3 H3 N6 0.88 2.08 2.879(9) 149.8 4_566
N4 H4 N5 0.88 2.22 2.945(10) 140.1 3_666

loop_
_geom_torsion_atom_site_label_1
_geom_torsion_atom_site_label_2
_geom_torsion_atom_site_label_3
_geom_torsion_atom_site_label_4
_geom_torsion
_geom_torsion_site_symmetry_1
_geom_torsion_site_symmetry_4
C6 Pt1 C2 N2 -173.4(6) . .
C3 Pt1 C2 N2 3.6(5) . .
C5 Pt1 C2 N2 -40(2) . .
Tl1 Pt1 C2 N2 90.2(5) 3_556 .
C6 Pt1 C2 N1 0.7(7) . .
C3 Pt1 C2 N1 177.7(7) . .
C5 Pt1 C2 N1 134.6(19) . .
Tl1 Pt1 C2 N1 -95.6(6) 3_556 .
C6 Pt1 C3 N3 17(2) . .
C2 Pt1 C3 N3 -2.7(5) . .
C5 Pt1 C3 N3 171.7(5) . .
Tl1 Pt1 C3 N3 -98.9(5) 3_556 .
C6 Pt1 C3 N4 -161.8(17) . .
C2 Pt1 C3 N4 178.1(7) . .
C5 Pt1 C3 N4 -7.5(7) . .
Tl1 Pt1 C3 N4 81.9(7) 3_556 .
C6 Pt1 C5 N5 115(11) . .
C3 Pt1 C5 N5 -62(11) . .
C2 Pt1 C5 N5 -19(13) . .
Tl1 Pt1 C5 N5 -149(11) 3_556 .
C3 Pt1 C6 N6 -7(10) . .
C2 Pt1 C6 N6 13(9) . .
C5 Pt1 C6 N6 -161(9) . .
Tl1 Pt1 C6 N6 109(9) 3_556 .
N2 C2 N1 C1 5.4(11) . .
Pt1 C2 N1 C1 -168.7(6) . .
N1 C2 N2 N3 -178.1(6) . .
Pt1 C2 N2 N3 -3.5(8) . .
N1 C2 N2 Tl1 16.0(11) . .
Pt1 C2 N2 Tl1 -169.5(4) . .
N4 C3 N3 N2 -178.9(6) . .
Pt1 C3 N3 N2 1.8(8) . .
C2 N2 N3 C3 1.1(9) . .
Tl1 N2 N3 C3 171.6(5) . .
N3 C3 N4 C4 -1.1(11) . .
Pt1 C3 N4 C4 178.0(6) . .
Pt1 C6 N6 Tl1 49(9) . 4_565
C2 N2 Tl1 N6 172.6(8) . 4_566
N3 N2 Tl1 N6 6.4(4) . 4_566
C2 N2 Tl1 Pt1 83.9(8) . 3_556
N3 N2 Tl1 Pt1 -82.2(4) . 3_556
